data_9013465
loop_
_publ_author_name
'Dickens, B.'
'Bowen, J. S.'

_publ_section_title
;
 The crystal structure of BaCa(CO3)2 (barytocalcite)
;
_journal_name_full
;Journal of Research of the National Bureau of Standards - Physics and
 Chemistry
;
_journal_page_first 197
_journal_page_last 203
_journal_volume 75A
_journal_year 1971
_chemical_compound_source 'Cumberland, England'
_chemical_formula_sum 'C2 Ba Ca O6'
_chemical_name_mineral Barytocalcite
_space_group_IT_number 11
_symmetry_space_group_name_Hall '-P 2yb'
_symmetry_space_group_name_H-M 'P 1 21/m 1'
_cell_angle_alpha 90
_cell_angle_beta 106.05
_cell_angle_gamma 90
_cell_length_a 8.092
_cell_length_b 5.2344
_cell_length_c 6.544
_cell_formula_units_Z 2
_cell_volume 266.378
_database_code_amcsd 0013289
_exptl_crystal_density_diffrn 3.708
_cod_original_formula_sum 'Ba Ca C2 O6'
_cod_database_code 9013465

loop_
_space_group_symop_operation_xyz
x,y,z
x,1/2-y,z
-x,1/2+y,-z
-x,-y,-z

loop_
_atom_site_aniso_label
_atom_site_aniso_U_11
_atom_site_aniso_U_22
_atom_site_aniso_U_33
_atom_site_aniso_U_12
_atom_site_aniso_U_13
_atom_site_aniso_U_23
Ba 0.01118 0.00818 0.00826 0.00000 0.00505 0.00000
Ca 0.00809 0.00633 0.00733 0.00000 0.00265 0.00000
C1 0.01051 0.00823 0.00695 0.00000 0.00213 0.00000
C2 0.00861 0.00937 0.00771 0.00000 0.00342 0.00000
O1 0.01823 0.01659 0.01304 0.00000 0.00974 0.00000
O2 0.01835 0.01076 0.01583 0.00633 0.00570 0.00037
O3 0.03039 0.02405 0.01012 0.00000 0.01226 0.00000
O4 0.01633 0.00772 0.01266 0.00202 0.00657 -0.00050

loop_
_atom_site_label
_atom_site_fract_x
_atom_site_fract_y
_atom_site_fract_z
Ba 0.14740 0.25000 0.28824
Ca 0.62320 0.25000 0.19855
C1 0.89720 0.75000 0.24830
C2 0.61490 0.25000 0.74680
O1 0.00570 0.75000 0.13930
O2 0.84570 0.96200 0.30890
O3 0.63830 0.25000 0.56440
O4 0.60660 0.46040 0.84740

loop_
_cod_related_entry_id
_cod_related_entry_database
_cod_related_entry_code
1 AMCSD 0013289
